data_1526072
loop_
_publ_author_name
'Mozharivsky, Yu.'
'Lang, O.'
'Franzen, H.F.'

_publ_section_title
;
 Modulated crystal structure and electronic properties of semiconductor
 Cu47 Si91 P144
;
_journal_name_full 'Zeitschrift fuer Anorganische und Allgemeine Chemie'
_journal_page_first 2153
_journal_page_last 2160
_journal_volume 626
_journal_year 2000
_chemical_formula_sum 'Cu47.18 P144 Si91.22'
_chemical_name_systematic 'Cu47.18 Si91.22 P144'
_space_group_IT_number 119
_symmetry_space_group_name_Hall 'I -4 -2'
_symmetry_space_group_name_H-M 'I -4 m 2'
_cell_angle_alpha 90
_cell_angle_beta 90
_cell_angle_gamma 90
_cell_formula_units_Z 1
_cell_length_a 22.255
_cell_length_b 22.255
_cell_length_c 10.386
_cell_volume 5144.030
_citation_journal_id_ASTM ZAACAB
_cod_data_source_file Mozharivsky_ZAACAB_2000_775.cif
_cod_data_source_block Cu47.18P144Si91.22
_cod_original_cell_volume 5144.03
_cod_database_code 1526072

loop_
_symmetry_equiv_pos_as_xyz
x,y,z
y,-x,-z
-x,-y,z
-y,x,-z
-x,y,z
y,x,-z
x,-y,z
-y,-x,-z
x+1/2,y+1/2,z+1/2
y+1/2,-x+1/2,-z+1/2
-x+1/2,-y+1/2,z+1/2
-y+1/2,x+1/2,-z+1/2
-x+1/2,y+1/2,z+1/2
y+1/2,x+1/2,-z+1/2
x+1/2,-y+1/2,z+1/2
-y+1/2,-x+1/2,-z+1/2

loop_
_atom_site_label
_atom_site_type_symbol
_atom_site_fract_x
_atom_site_fract_y
_atom_site_fract_z
_atom_site_occupancy
_atom_site_U_iso_or_equiv
Si12 Si 0.58 0 0.8743 1 0.0
Cu3 Cu 0.8335 0.9171 0.6261 0.153 0.0
P4 P 0.7501 0.9169 0.75 1 0.0
P13 P 0.6648 0.6648 0 1 0.0
Si11 Si 0.5848 0 0.374 0.48 0.0
Si4 Si 0.7497 0.6667 0.8785 0.422 0.0
Si9 Si 0.7527 0 0.879 0.511 0.0
Cu4 Cu 0.7497 0.6667 0.8785 0.578 0.0
Si3 Si 0.8335 0.9171 0.6261 0.847 0.0
P6 P 0.8318 0 0.4961 1 0.0
Cu2 Cu 0.917 0.8332 0.8745 0.681 0.0
P10 P 0.7506 0.2506 0.75 1 0.0
P9 P 0.9162 0.4162 0.75 1 0.0
Si7 Si 0.9183 0 0.374 0.526 0.0
P11 P 0.4168 0.9168 0.75 1 0.0
P5 P 0.8348 0 0.0031 1 0.0
Cu6 Cu 0.9183 0 0.374 0.474 0.0
Si10 Si 0.7454 0 0.3666 0.64 0.0
Cu1 Cu 0.9174 0.6669 0.8746 0.122 0.0
Si6 Si 0.584 0.8334 0.8749 0.327 0.0
P8 P 0.6652 0 0.9974 1 0.0
P3 P 0.8343 0.6681 0.9998 1 0.0
P1 P 0.9165 0.9171 0.7503 1 0.0
Si8 Si 0.9137 0 0.8742 1 0.0
P14 P 0 0.5 0.9959 1 0.0
P15 P 0 0 0.5 1 0.0
Si5 Si 0.7482 0.833 0.8672 0.83 0.0
P7 P 0.6685 0 0.5023 1 0.0
Cu7 Cu 0.7527 0 0.879 0.489 0.0
Cu5 Cu 0.584 0.8334 0.8749 0.673 0.0
P12 P 0.832 0.832 0 1 0.0
Si1 Si 0.9174 0.6669 0.8746 0.878 0.0
Si2 Si 0.917 0.8332 0.8745 0.319 0.0
P2 P 0.9162 0.7495 0.7495 1 0.0
Cu8 Cu 0.5848 0 0.374 0.52 0.0
P16 P 0 0 0 1 0.0
